data_7044482
loop_
_publ_author_name
'Li, Juanjuan'
'Guo, Lihua'
'Tian, Zhenzhen'
'Tian, Meng'
'zhang, shumiao'
'Xu, Ke'
'Qian, Yuchuan'
'Liu, Zhe'

_publ_section_title
;
 Novel half-sandwich iridium(III) imino-pyridyl complexes showing
 remarkable in vitro anticancer activity
;
_journal_name_full 'Dalton Trans.'
_journal_paper_doi 10.1039/C7DT03265J
_journal_year 2017
_chemical_formula_sum 'C29 H39 Cl3 F6 Ir N2 P'
_chemical_formula_weight 859.14
_chemical_name_systematic
; 
 ? 
;
_space_group_IT_number 14
_symmetry_cell_setting monoclinic
_symmetry_space_group_name_Hall '-P 2ybc'
_symmetry_space_group_name_H-M 'P 1 21/c 1'
_atom_sites_solution_hydrogens geom
_atom_sites_solution_primary direct
_atom_sites_solution_secondary difmap
_audit_creation_method SHELXL-97
_audit_update_record
;
2017-07-16 deposited with the CCDC.
2017-10-16 downloaded from the CCDC.
;
_cell_angle_alpha 90.00
_cell_angle_beta 108.0610(10)
_cell_angle_gamma 90.00
_cell_formula_units_Z 4
_cell_length_a 14.8188(10)
_cell_length_b 11.4372(8)
_cell_length_c 21.0960(14)
_cell_measurement_reflns_used 8399
_cell_measurement_temperature 293(2)
_cell_measurement_theta_max 28.31
_cell_measurement_theta_min 2.03
_cell_volume 3399.3(4)
_computing_structure_refinement 'SHELXL-97 (Sheldrick, 1997)'
_computing_structure_solution 'SHELXS-97 (Sheldrick, 1990)'
_diffrn_ambient_temperature 293(2)
_diffrn_measured_fraction_theta_full 0.994
_diffrn_measured_fraction_theta_max 0.994
_diffrn_measurement_device_type 'CCD area detector'
_diffrn_measurement_method 'phi and omega scans'
_diffrn_radiation_monochromator graphite
_diffrn_radiation_source 'fine-focus sealed tube'
_diffrn_radiation_type MoK\a
_diffrn_radiation_wavelength 0.71073
_diffrn_reflns_av_R_equivalents 0.0354
_diffrn_reflns_av_sigmaI/netI 0.0393
_diffrn_reflns_limit_h_max 19
_diffrn_reflns_limit_h_min -19
_diffrn_reflns_limit_k_max 15
_diffrn_reflns_limit_k_min -14
_diffrn_reflns_limit_l_max 28
_diffrn_reflns_limit_l_min -24
_diffrn_reflns_number 25243
_diffrn_reflns_theta_full 28.31
_diffrn_reflns_theta_max 28.31
_diffrn_reflns_theta_min 2.03
_exptl_absorpt_coefficient_mu 4.266
_exptl_absorpt_correction_T_max 0.278
_exptl_absorpt_correction_T_min 0.134
_exptl_absorpt_correction_type multi-scan
_exptl_absorpt_process_details SADABS
_exptl_crystal_colour RED
_exptl_crystal_density_diffrn 1.679
_exptl_crystal_density_method 'not measured'
_exptl_crystal_description BLOCK
_exptl_crystal_F_000 1696
_exptl_crystal_size_max 0.58
_exptl_crystal_size_mid 0.42
_exptl_crystal_size_min 0.30
_refine_diff_density_max 0.920
_refine_diff_density_min -1.248
_refine_diff_density_rms 0.131
_refine_ls_extinction_method none
_refine_ls_goodness_of_fit_ref 1.036
_refine_ls_hydrogen_treatment mixed
_refine_ls_matrix_type full
_refine_ls_number_parameters 388
_refine_ls_number_reflns 8399
_refine_ls_number_restraints 0
_refine_ls_restrained_S_all 1.036
_refine_ls_R_factor_all 0.0576
_refine_ls_R_factor_gt 0.0357
_refine_ls_shift/su_max 0.001
_refine_ls_shift/su_mean 0.000
_refine_ls_structure_factor_coef Fsqd
_refine_ls_weighting_details 'calc w=1/[\s^2^(Fo^2^)+(0.0460P)^2^+4.2232P] where P=(Fo^2^+2Fc^2^)/3'
_refine_ls_weighting_scheme calc
_refine_ls_wR_factor_gt 0.0918
_refine_ls_wR_factor_ref 0.1016
_reflns_number_gt 5724
_reflns_number_total 8399
_reflns_threshold_expression >2sigma(I)
_cod_data_source_file c7dt03265j2.cif
_cod_data_source_block complex_2A
_cod_depositor_comments
;
The following automatic conversions were performed:

'_symmetry_cell_setting' value 'MONOCLINIC' changed to 'monoclinic'
according to
/home/data/users/saulius/crontab/automatic-downloads/rss-feeds/RSC/lib/dictionaries/cif_core.dic
dictionary named 'cif_core.dic' version 2.4.2 from 2011-04-26.

'_exptl_absorpt_correction_type' value 'MULTI-SCAN' changed to
'multi-scan' according to
/home/data/users/saulius/crontab/automatic-downloads/rss-feeds/RSC/lib/dictionaries/cif_core.dic
dictionary named 'cif_core.dic' version 2.4.2 from 2011-04-26.

Automatic conversion script
Id: cif_fix_values 4973 2017-02-22 13:04:09Z antanas 
;
_cod_original_sg_symbol_H-M P2(1)/C
_cod_database_code 7044482

loop_
_symmetry_equiv_pos_as_xyz
'x, y, z'
'-x, y+1/2, -z+1/2'
'-x, -y, -z'
'x, -y-1/2, z-1/2'

loop_
_atom_site_label
_atom_site_type_symbol
_atom_site_fract_x
_atom_site_fract_y
_atom_site_fract_z
_atom_site_U_iso_or_equiv
_atom_site_adp_type
_atom_site_occupancy
_atom_site_symmetry_multiplicity
_atom_site_calc_flag
_atom_site_refinement_flags
Ir1 Ir 0.190257(11) 0.252493(14) 0.329853(8) 0.03283(7) Uani 1 1 d .
Cl1 Cl 0.07926(9) 0.09519(11) 0.31865(7) 0.0516(3) Uani 1 1 d .
P1 P 0.24915(13) 0.91082(14) 0.05037(8) 0.0594(4) Uani 1 1 d .
Cl2 Cl 0.23902(17) 0.4923(3) 0.16857(14) 0.1451(11) Uani 1 1 d .
Cl3 Cl 0.0902(2) 0.5600(2) 0.05306(13) 0.1297(9) Uani 1 1 d .
N2 N 0.1172(3) 0.2653(3) 0.2278(2) 0.0370(8) Uani 1 1 d .
C7 C 0.3649(3) 0.1021(4) 0.3172(2) 0.0373(10) Uani 1 1 d .
C2 C 0.0935(4) 0.1703(4) 0.1224(2) 0.0476(12) Uani 1 1 d .
H2 H 0.1130 0.1156 0.0968 0.057 Uiso 1 1 calc R
C22 C 0.1809(4) 0.4318(4) 0.3633(2) 0.0441(11) Uani 1 1 d .
C19 C 0.2918(4) 0.3035(5) 0.4255(2) 0.0551(14) Uani 1 1 d .
N1 N 0.2703(2) 0.1468(3) 0.28526(17) 0.0327(8) Uani 1 1 d .
C14 C 0.2653(6) -0.1548(6) 0.3086(4) 0.095(2) Uani 1 1 d .
H14A H 0.2570 -0.1164 0.2667 0.143 Uiso 1 1 calc R
H14B H 0.2070 -0.1919 0.3081 0.143 Uiso 1 1 calc R
H14C H 0.3144 -0.2127 0.3157 0.143 Uiso 1 1 calc R
C23 C 0.2780(4) 0.3994(4) 0.3798(2) 0.0484(12) Uani 1 1 d .
F5 F 0.2336(6) 0.9012(5) -0.0245(2) 0.168(3) Uani 1 1 d .
C12 C 0.4416(3) 0.1608(4) 0.3063(2) 0.0443(11) Uani 1 1 d .
C4 C -0.0136(4) 0.3157(5) 0.1338(3) 0.0518(13) Uani 1 1 d .
H4 H -0.0670 0.3620 0.1158 0.062 Uiso 1 1 calc R
C6 C 0.2310(3) 0.1256(4) 0.2226(2) 0.0368(10) Uani 1 1 d .
H6 H 0.2577 0.0725 0.2002 0.044 Uiso 1 1 calc R
C13 C 0.2930(4) -0.0657(5) 0.3643(3) 0.0592(15) Uani 1 1 d .
H13 H 0.2394 -0.0119 0.3579 0.071 Uiso 1 1 calc R
C24 C 0.3540(5) 0.4675(6) 0.3650(4) 0.090(2) Uani 1 1 d .
H24A H 0.3744 0.5294 0.3970 0.135 Uiso 1 1 calc R
H24B H 0.3302 0.5002 0.3210 0.135 Uiso 1 1 calc R
H24C H 0.4067 0.4171 0.3673 0.135 Uiso 1 1 calc R
C16 C 0.4291(4) 0.2585(4) 0.2554(3) 0.0544(13) Uani 1 1 d .
H16 H 0.3672 0.2951 0.2491 0.065 Uiso 1 1 calc R
F4 F 0.2725(8) 0.7843(5) 0.0589(4) 0.206(4) Uani 1 1 d .
C8 C 0.3770(4) 0.0050(4) 0.3598(3) 0.0479(12) Uani 1 1 d .
C5 C 0.0388(3) 0.3272(4) 0.1998(2) 0.0452(11) Uani 1 1 d .
H5 H 0.0188 0.3803 0.2260 0.054 Uiso 1 1 calc R
C28 C 0.3865(6) 0.2479(6) 0.4618(4) 0.096(3) Uani 1 1 d .
H28A H 0.4129 0.2848 0.5044 0.145 Uiso 1 1 calc R
H28B H 0.4291 0.2577 0.4359 0.145 Uiso 1 1 calc R
H28C H 0.3777 0.1661 0.4680 0.145 Uiso 1 1 calc R
C21 C 0.1341(4) 0.3534(5) 0.3955(3) 0.0515(13) Uani 1 1 d .
C3 C 0.0133(4) 0.2357(5) 0.0949(3) 0.0572(15) Uani 1 1 d .
H3 H -0.0223 0.2259 0.0504 0.069 Uiso 1 1 calc R
C1 C 0.1447(3) 0.1869(4) 0.1887(2) 0.0369(10) Uani 1 1 d .
C20 C 0.2045(5) 0.2749(5) 0.4350(3) 0.0562(15) Uani 1 1 d .
C11 C 0.5313(4) 0.1243(5) 0.3430(3) 0.0616(15) Uani 1 1 d .
H11 H 0.5837 0.1636 0.3383 0.074 Uiso 1 1 calc R
F1 F 0.2289(6) 1.0423(4) 0.0445(3) 0.195(3) Uani 1 1 d .
C10 C 0.5454(4) 0.0324(6) 0.3860(3) 0.0714(18) Uani 1 1 d .
H10 H 0.6068 0.0098 0.4098 0.086 Uiso 1 1 calc R
C18 C 0.5055(4) 0.3535(6) 0.2758(3) 0.0722(18) Uani 1 1 d .
H18A H 0.5085 0.3835 0.3189 0.108 Uiso 1 1 calc R
H18B H 0.4899 0.4158 0.2437 0.108 Uiso 1 1 calc R
H18C H 0.5659 0.3209 0.2775 0.108 Uiso 1 1 calc R
C17 C 0.4298(6) 0.2070(7) 0.1880(3) 0.087(2) Uani 1 1 d .
H17A H 0.4912 0.1742 0.1926 0.131 Uiso 1 1 calc R
H17B H 0.4163 0.2677 0.1550 0.131 Uiso 1 1 calc R
H17C H 0.3824 0.1469 0.1745 0.131 Uiso 1 1 calc R
C29 C 0.1554(7) 0.6029(8) 0.1310(4) 0.115(3) Uani 1 1 d .
H29A H 0.1138 0.6168 0.1579 0.138 Uiso 1 1 calc R
H29B H 0.1883 0.6753 0.1286 0.138 Uiso 1 1 calc R
C25 C 0.1387(5) 0.5355(5) 0.3227(3) 0.0738(19) Uani 1 1 d .
H25A H 0.0707 0.5292 0.3085 0.111 Uiso 1 1 calc R
H25B H 0.1603 0.5394 0.2843 0.111 Uiso 1 1 calc R
H25C H 0.1576 0.6050 0.3490 0.111 Uiso 1 1 calc R
C9 C 0.4698(4) -0.0267(5) 0.3943(3) 0.0650(16) Uani 1 1 d .
H9 H 0.4806 -0.0895 0.4237 0.078 Uiso 1 1 calc R
F2 F 0.2712(6) 0.9263(5) 0.1251(2) 0.184(3) Uani 1 1 d .
C15 C 0.3101(6) -0.1257(7) 0.4318(4) 0.105(3) Uani 1 1 d .
H15A H 0.2508 -0.1536 0.4355 0.157 Uiso 1 1 calc R
H15B H 0.3376 -0.0709 0.4669 0.157 Uiso 1 1 calc R
H15C H 0.3526 -0.1905 0.4353 0.157 Uiso 1 1 calc R
F3 F 0.1483(4) 0.8923(10) 0.0441(5) 0.270(5) Uani 1 1 d .
C26 C 0.0329(5) 0.3615(7) 0.3950(4) 0.094(2) Uani 1 1 d .
H26A H 0.0272 0.4217 0.4252 0.142 Uiso 1 1 calc R
H26B H 0.0136 0.2880 0.4086 0.142 Uiso 1 1 calc R
H26C H -0.0070 0.3801 0.3508 0.142 Uiso 1 1 calc R
C27 C 0.1876(7) 0.1832(6) 0.4807(3) 0.099(3) Uani 1 1 d .
H27A H 0.2403 0.1300 0.4929 0.149 Uiso 1 1 calc R
H27B H 0.1305 0.1412 0.4585 0.149 Uiso 1 1 calc R
H27C H 0.1813 0.2198 0.5201 0.149 Uiso 1 1 calc R
F6 F 0.3493(5) 0.9296(11) 0.0552(5) 0.261(5) Uani 1 1 d .

loop_
_atom_site_aniso_label
_atom_site_aniso_U_11
_atom_site_aniso_U_22
_atom_site_aniso_U_33
_atom_site_aniso_U_23
_atom_site_aniso_U_13
_atom_site_aniso_U_12
Ir1 0.03722(10) 0.02772(9) 0.03071(10) -0.00109(7) 0.00639(7) 0.00010(7)
Cl1 0.0512(7) 0.0446(7) 0.0594(8) -0.0026(6) 0.0178(6) -0.0140(6)
P1 0.0759(11) 0.0509(8) 0.0487(9) 0.0021(7) 0.0152(8) 0.0094(8)
Cl2 0.0972(16) 0.186(3) 0.160(2) 0.093(2) 0.0518(16) 0.0312(17)
Cl3 0.147(2) 0.1174(19) 0.1109(18) 0.0003(15) 0.0205(17) 0.0030(17)
N2 0.0359(19) 0.032(2) 0.038(2) -0.0009(15) 0.0040(16) 0.0003(15)
C7 0.037(2) 0.033(2) 0.037(2) -0.0024(18) 0.0036(19) 0.0052(19)
C2 0.055(3) 0.051(3) 0.030(2) -0.003(2) 0.004(2) -0.002(2)
C22 0.055(3) 0.031(2) 0.040(3) -0.0080(19) 0.006(2) 0.002(2)
C19 0.067(4) 0.049(3) 0.035(3) -0.015(2) -0.006(3) 0.012(3)
N1 0.0347(19) 0.0268(17) 0.034(2) -0.0010(14) 0.0076(16) -0.0004(14)
C14 0.114(6) 0.063(4) 0.114(6) -0.003(4) 0.042(5) -0.025(4)
C23 0.054(3) 0.043(3) 0.044(3) -0.017(2) 0.010(2) -0.011(2)
F5 0.303(8) 0.138(4) 0.062(3) 0.019(3) 0.052(4) 0.086(5)
C12 0.038(2) 0.045(3) 0.046(3) -0.004(2) 0.007(2) -0.002(2)
C4 0.045(3) 0.056(3) 0.048(3) 0.009(2) 0.004(2) 0.010(2)
C6 0.041(2) 0.031(2) 0.038(2) -0.0042(18) 0.011(2) -0.0008(19)
C13 0.065(4) 0.046(3) 0.070(4) 0.023(3) 0.026(3) 0.013(3)
C24 0.092(5) 0.088(5) 0.098(5) -0.044(4) 0.040(4) -0.046(4)
C16 0.047(3) 0.054(3) 0.060(3) 0.001(3) 0.013(3) -0.013(2)
F4 0.432(14) 0.078(3) 0.174(6) 0.036(4) 0.190(8) 0.084(6)
C8 0.055(3) 0.043(3) 0.043(3) 0.005(2) 0.012(2) 0.013(2)
C5 0.041(3) 0.042(3) 0.048(3) 0.002(2) 0.007(2) 0.008(2)
C28 0.092(5) 0.099(6) 0.059(4) -0.033(4) -0.034(4) 0.039(4)
C21 0.059(3) 0.049(3) 0.049(3) -0.016(2) 0.018(3) -0.002(2)
C3 0.055(3) 0.067(4) 0.038(3) 0.001(2) -0.003(2) -0.007(3)
C1 0.039(2) 0.034(2) 0.035(2) -0.0026(18) 0.008(2) -0.0047(19)
C20 0.088(4) 0.046(3) 0.036(3) -0.005(2) 0.020(3) -0.002(3)
C11 0.035(3) 0.068(4) 0.073(4) -0.005(3) 0.004(3) 0.000(3)
F1 0.384(11) 0.077(3) 0.191(6) 0.043(4) 0.189(7) 0.070(5)
C10 0.047(3) 0.087(5) 0.067(4) 0.005(3) -0.002(3) 0.025(3)
C18 0.064(4) 0.071(4) 0.083(5) -0.004(3) 0.025(4) -0.024(3)
C17 0.109(6) 0.095(5) 0.059(4) -0.003(4) 0.028(4) -0.035(5)
C29 0.160(9) 0.106(7) 0.076(5) 0.021(5) 0.031(6) 0.005(6)
C25 0.093(5) 0.040(3) 0.070(4) -0.001(3) -0.002(3) 0.015(3)
C9 0.065(4) 0.062(4) 0.061(4) 0.015(3) 0.010(3) 0.022(3)
F2 0.313(9) 0.169(5) 0.060(3) -0.019(3) 0.043(4) 0.100(6)
C15 0.124(7) 0.100(6) 0.098(6) 0.050(5) 0.046(5) 0.007(5)
F3 0.079(4) 0.398(15) 0.318(11) -0.068(10) 0.040(6) -0.085(6)
C26 0.074(4) 0.097(6) 0.133(7) -0.041(5) 0.062(5) -0.008(4)
C27 0.191(9) 0.073(5) 0.044(4) 0.007(3) 0.049(5) -0.012(5)
F6 0.119(5) 0.415(16) 0.265(10) -0.048(10) 0.083(6) -0.037(7)

loop_
_atom_type_symbol
_atom_type_description
_atom_type_scat_dispersion_real
_atom_type_scat_dispersion_imag
_atom_type_scat_source
C C 0.0033 0.0016 'International Tables Vol C Tables 4.2.6.8 and 6.1.1.4'
H H 0.0000 0.0000 'International Tables Vol C Tables 4.2.6.8 and 6.1.1.4'
N N 0.0061 0.0033 'International Tables Vol C Tables 4.2.6.8 and 6.1.1.4'
F F 0.0171 0.0103 'International Tables Vol C Tables 4.2.6.8 and 6.1.1.4'
P P 0.1023 0.0942 'International Tables Vol C Tables 4.2.6.8 and 6.1.1.4'
Cl Cl 0.1484 0.1585 'International Tables Vol C Tables 4.2.6.8 and 6.1.1.4'
Ir Ir -1.4442 7.9887 'International Tables Vol C Tables 4.2.6.8 and 6.1.1.4'

loop_
_geom_angle_atom_site_label_1
_geom_angle_atom_site_label_2
_geom_angle_atom_site_label_3
_geom_angle
N2 Ir1 N1 76.36(14)
N2 Ir1 C21 116.29(18)
N1 Ir1 C21 167.24(17)
N2 Ir1 C20 153.5(2)
N1 Ir1 C20 129.2(2)
C21 Ir1 C20 38.6(2)
N2 Ir1 C23 118.88(17)
N1 Ir1 C23 108.86(17)
C21 Ir1 C23 64.5(2)
C20 Ir1 C23 64.1(2)
N2 Ir1 C22 101.66(15)
N1 Ir1 C22 141.49(17)
C21 Ir1 C22 38.34(19)
C20 Ir1 C22 63.67(19)
C23 Ir1 C22 37.93(18)
N2 Ir1 C19 156.6(2)
N1 Ir1 C19 104.08(18)
C21 Ir1 C19 63.8(2)
C20 Ir1 C19 37.6(2)
C23 Ir1 C19 38.2(2)
C22 Ir1 C19 63.05(19)
N2 Ir1 Cl1 80.27(11)
N1 Ir1 Cl1 89.40(10)
C21 Ir1 Cl1 94.30(15)
C20 Ir1 Cl1 92.04(17)
C23 Ir1 Cl1 155.68(14)
C22 Ir1 Cl1 128.65(14)
C19 Ir1 Cl1 123.02(18)
F6 P1 F3 178.8(6)
F6 P1 F4 86.7(6)
F3 P1 F4 93.6(6)
F6 P1 F2 91.3(5)
F3 P1 F2 89.8(5)
F4 P1 F2 91.2(4)
F6 P1 F5 84.7(5)
F3 P1 F5 94.2(5)
F4 P1 F5 90.6(3)
F2 P1 F5 175.5(5)
F6 P1 F1 91.7(6)
F3 P1 F1 88.0(5)
F4 P1 F1 177.3(5)
F2 P1 F1 86.7(3)
F5 P1 F1 91.4(3)
C5 N2 C1 117.7(4)
C5 N2 Ir1 126.5(3)
C1 N2 Ir1 114.8(3)
C12 C7 C8 122.4(4)
C12 C7 N1 118.2(4)
C8 C7 N1 119.3(4)
C3 C2 C1 119.0(5)
C23 C22 C21 108.9(4)
C23 C22 C25 124.3(5)
C21 C22 C25 126.7(5)
C23 C22 Ir1 70.9(3)
C21 C22 Ir1 69.7(3)
C25 C22 Ir1 128.4(4)
C20 C19 C23 109.2(5)
C20 C19 C28 125.4(6)
C23 C19 C28 125.3(7)
C20 C19 Ir1 70.8(3)
C23 C19 Ir1 70.7(3)
C28 C19 Ir1 128.2(4)
C6 N1 C7 118.3(4)
C6 N1 Ir1 115.3(3)
C7 N1 Ir1 126.4(3)
C22 C23 C19 106.7(5)
C22 C23 C24 126.2(6)
C19 C23 C24 125.9(6)
C22 C23 Ir1 71.1(3)
C19 C23 Ir1 71.0(3)
C24 C23 Ir1 132.9(4)
C11 C12 C7 116.9(5)
C11 C12 C16 120.3(5)
C7 C12 C16 122.8(4)
C3 C4 C5 119.6(5)
N1 C6 C1 117.8(4)
C8 C13 C14 110.0(5)
C8 C13 C15 113.4(5)
C14 C13 C15 110.3(6)
C12 C16 C18 113.9(5)
C12 C16 C17 109.6(5)
C18 C16 C17 108.4(5)
C9 C8 C7 116.8(5)
C9 C8 C13 121.9(5)
C7 C8 C13 121.2(4)
N2 C5 C4 122.7(5)
C22 C21 C20 107.3(5)
C22 C21 C26 126.2(5)
C20 C21 C26 126.1(6)
C22 C21 Ir1 72.0(3)
C20 C21 Ir1 71.5(3)
C26 C21 Ir1 127.8(4)
C4 C3 C2 119.1(5)
N2 C1 C2 121.9(4)
N2 C1 C6 113.9(4)
C2 C1 C6 124.2(4)
C19 C20 C21 107.9(5)
C19 C20 C27 126.8(6)
C21 C20 C27 125.3(6)
C19 C20 Ir1 71.6(3)
C21 C20 Ir1 69.9(3)
C27 C20 Ir1 126.2(4)
C10 C11 C12 122.1(5)
C11 C10 C9 120.3(5)
Cl3 C29 Cl2 109.5(5)
C10 C9 C8 121.5(5)

loop_
_geom_bond_atom_site_label_1
_geom_bond_atom_site_label_2
_geom_bond_distance
Ir1 N2 2.094(4)
Ir1 N1 2.108(3)
Ir1 C21 2.158(5)
Ir1 C20 2.178(5)
Ir1 C23 2.185(5)
Ir1 C22 2.187(4)
Ir1 C19 2.189(5)
Ir1 Cl1 2.3994(12)
P1 F6 1.471(7)
P1 F3 1.474(6)
P1 F4 1.486(5)
P1 F2 1.518(5)
P1 F5 1.528(5)
P1 F1 1.531(5)
Cl2 C29 1.776(9)
Cl3 C29 1.701(8)
N2 C5 1.332(6)
N2 C1 1.364(6)
C7 C12 1.400(6)
C7 C8 1.405(6)
C7 N1 1.448(5)
C2 C3 1.371(7)
C2 C1 1.382(6)
C22 C23 1.421(7)
C22 C21 1.427(7)
C22 C25 1.483(7)
C19 C20 1.408(9)
C19 C23 1.432(8)
C19 C28 1.515(8)
N1 C6 1.291(5)
C14 C13 1.513(9)
C23 C24 1.481(8)
C12 C11 1.380(7)
C12 C16 1.520(7)
C4 C3 1.368(8)
C4 C5 1.374(7)
C6 C1 1.439(6)
C13 C8 1.512(8)
C13 C15 1.529(8)
C16 C18 1.531(7)
C16 C17 1.541(9)
C8 C9 1.389(7)
C21 C20 1.432(8)
C21 C26 1.499(8)
C20 C27 1.497(8)
C11 C10 1.360(8)
C10 C9 1.366(8)
